data_7055741
loop_
_publ_author_name
'Wan, Kun-Ming'
'Tong, Yuan-Bo'
'Li, Li'
'Zou, Yang'
'Duan, Hai-Bao'
'Liu, Jian-Lan'
'Ren, XiaoMing'

_publ_section_title
;
 Investigation of thermochromic photoluminescent, dielectric and crystal
 structural properties for an inorganic-organic hybrid solid of
 [1-hexyl-3-methylimidazolium][PbBr3]
;
_journal_name_full 'New J. Chem.'
_journal_paper_doi 10.1039/C6NJ01508E
_journal_year 2016
_chemical_formula_sum 'C10 H19 Br3 N2 Pb'
_chemical_formula_weight 614.19
_space_group_crystal_system monoclinic
_space_group_IT_number 14
_space_group_name_Hall '-P 2ybc'
_space_group_name_H-M_alt 'P 1 21/c 1'
_symmetry_space_group_name_Hall '-P 2ybc'
_symmetry_space_group_name_H-M 'P 1 21/c 1'
_atom_sites_solution_hydrogens geom
_audit_creation_method SHELXL-2014/7
_audit_update_record
;
2016-08-09 deposited with the CCDC.
2016-08-22 downloaded from the CCDC.
;
_cell_angle_alpha 90
_cell_angle_beta 109.466(3)
_cell_angle_gamma 90
_cell_formula_units_Z 4
_cell_length_a 9.4442(6)
_cell_length_b 7.9704(5)
_cell_length_c 22.9992(14)
_cell_measurement_reflns_used 9970
_cell_measurement_temperature 243(2)
_cell_measurement_theta_max 27.56
_cell_measurement_theta_min 2.98
_cell_volume 1632.28(18)
_computing_cell_refinement 'Bruker APEXII'
_computing_data_collection 'Bruker APEXII'
_computing_data_reduction 'Bruker SAINT'
_computing_molecular_graphics 'Bruker SHELXTL'
_computing_publication_material 'Bruker SHELXTL'
_computing_structure_refinement 'SHELXL-2014/7 (Sheldrick, 2014)'
_computing_structure_solution 'Bruker SHELXTL'
_diffrn_ambient_temperature 243(2)
_diffrn_measured_fraction_theta_full 0.999
_diffrn_measured_fraction_theta_max 0.997
_diffrn_measurement_device_type 'CCD area detector'
_diffrn_measurement_method 'phi and omega scans'
_diffrn_radiation_type MoK\a
_diffrn_radiation_wavelength 0.71073
_diffrn_reflns_av_R_equivalents 0.0566
_diffrn_reflns_av_unetI/netI 0.0422
_diffrn_reflns_Laue_measured_fraction_full 0.999
_diffrn_reflns_Laue_measured_fraction_max 0.997
_diffrn_reflns_limit_h_max 12
_diffrn_reflns_limit_h_min -12
_diffrn_reflns_limit_k_max 10
_diffrn_reflns_limit_k_min -10
_diffrn_reflns_limit_l_max 29
_diffrn_reflns_limit_l_min -29
_diffrn_reflns_number 20908
_diffrn_reflns_point_group_measured_fraction_full 0.999
_diffrn_reflns_point_group_measured_fraction_max 0.997
_diffrn_reflns_theta_full 25.242
_diffrn_reflns_theta_max 27.585
_diffrn_reflns_theta_min 2.723
_diffrn_source 'fine-focus sealed tube'
_exptl_absorpt_coefficient_mu 17.660
_exptl_absorpt_correction_T_max 0.171
_exptl_absorpt_correction_T_min 0.020
_exptl_absorpt_correction_type multi-scan
_exptl_crystal_colour colorless
_exptl_crystal_density_diffrn 2.499
_exptl_crystal_description bulk
_exptl_crystal_F_000 1120
_exptl_crystal_size_max 0.3
_exptl_crystal_size_mid 0.2
_exptl_crystal_size_min 0.1
_refine_diff_density_max 3.384
_refine_diff_density_min -4.411
_refine_diff_density_rms 0.378
_refine_ls_extinction_method none
_refine_ls_goodness_of_fit_ref 1.109
_refine_ls_hydrogen_treatment constr
_refine_ls_matrix_type full
_refine_ls_number_parameters 147
_refine_ls_number_reflns 3778
_refine_ls_number_restraints 136
_refine_ls_restrained_S_all 2.489
_refine_ls_R_factor_all 0.0736
_refine_ls_R_factor_gt 0.0597
_refine_ls_shift/su_max 0.001
_refine_ls_shift/su_mean 0.000
_refine_ls_structure_factor_coef Fsqd
_refine_ls_weighting_details 'w=1/[\s^2^(Fo^2^)+(0.0832P)^2^+27.0776P] where P=(Fo^2^+2Fc^2^)/3'
_refine_ls_weighting_scheme calc
_refine_ls_wR_factor_gt 0.1527
_refine_ls_wR_factor_ref 0.1631
_reflns_Friedel_coverage 0.000
_reflns_number_gt 3184
_reflns_number_total 3778
_reflns_threshold_expression 'I > 2\s(I)'
_cod_data_source_file c6nj01508e2.cif
_cod_data_source_block 243K
_cod_database_code 7055741
_shelx_shelxl_version_number 2014/7
_shelx_space_group_comment
;
The symmetry employed for this shelxl refinement is uniquely defined
by the following loop, which should always be used as a source of
symmetry information in preference to the above space-group names.
They are only intended as comments.
;

loop_
_space_group_symop_operation_xyz
'x, y, z'
'-x, y+1/2, -z+1/2'
'-x, -y, -z'
'x, -y-1/2, z-1/2'

loop_
_atom_site_label
_atom_site_type_symbol
_atom_site_fract_x
_atom_site_fract_y
_atom_site_fract_z
_atom_site_U_iso_or_equiv
_atom_site_adp_type
_atom_site_occupancy
_atom_site_site_symmetry_order
_atom_site_calc_flag
_atom_site_refinement_flags_posn
_atom_site_refinement_flags_adp
N1 N 0.0647(11) 0.6627(13) 0.8410(5) 0.033(2) Uani 1 1 d . .
N2 N 0.0779(12) 0.4250(14) 0.8857(5) 0.038(2) Uani 1 1 d . .
C1 C 0.102(2) 0.804(2) 0.8083(8) 0.058(3) Uani 1 1 d . U
H1A H 0.1651 0.7654 0.7859 0.086 Uiso 1 1 calc R U
H1B H 0.1535 0.8880 0.8374 0.086 Uiso 1 1 calc R U
H1C H 0.0112 0.8500 0.7800 0.086 Uiso 1 1 calc R U
C2 C -0.059(2) 0.650(2) 0.8581(8) 0.055(2) Uani 1 1 d . U
H2 H -0.1346 0.7295 0.8517 0.066 Uiso 1 1 calc R U
C3 C -0.0505(19) 0.503(2) 0.8859(8) 0.056(2) Uani 1 1 d . U
H3 H -0.1203 0.4599 0.9025 0.067 Uiso 1 1 calc R U
C4 C 0.146(2) 0.528(2) 0.8579(8) 0.056(2) Uani 1 1 d . U
H4 H 0.2367 0.5066 0.8515 0.067 Uiso 1 1 calc R U
C5 C 0.130(2) 0.257(2) 0.9105(8) 0.0627(19) Uani 1 1 d . U
H5A H 0.2246 0.2333 0.9044 0.075 Uiso 1 1 calc R U
H5B H 0.0574 0.1742 0.8876 0.075 Uiso 1 1 calc R U
C6 C 0.150(2) 0.241(2) 0.9787(9) 0.066(2) Uani 1 1 d . U
H6A H 0.2334 0.3130 1.0011 0.079 Uiso 1 1 calc R U
H6B H 0.0609 0.2866 0.9848 0.079 Uiso 1 1 calc R U
C7 C 0.177(2) 0.079(2) 1.0070(10) 0.074(2) Uani 1 1 d D U
H7A H 0.0815 0.0206 0.9942 0.088 Uiso 1 1 calc DR U
H7B H 0.2049 0.0967 1.0511 0.088 Uiso 1 1 calc R U
C8 C 0.288(2) -0.037(2) 0.9974(10) 0.073(2) Uani 1 1 d D U
H8A H 0.3872 0.0101 1.0170 0.088 Uiso 1 1 calc R U
H8B H 0.2715 -0.0430 0.9535 0.088 Uiso 1 1 calc R U
C9 C 0.287(2) -0.218(2) 1.0216(10) 0.077(3) Uani 1 1 d D U
H9A H 0.2932 -0.2138 1.0645 0.093 Uiso 1 1 calc R U
H9B H 0.1941 -0.2726 0.9983 0.093 Uiso 1 1 calc R U
C10 C 0.410(3) -0.311(3) 1.0164(11) 0.081(3) Uani 1 1 d . U
H10A H 0.3972 -0.3270 0.9736 0.122 Uiso 1 1 calc R U
H10B H 0.4133 -0.4183 1.0359 0.122 Uiso 1 1 calc R U
H10C H 0.5014 -0.2515 1.0362 0.122 Uiso 1 1 calc R U
Pb1 Pb 0.50766(5) 0.39921(5) 0.75228(2) 0.02570(16) Uani 1 1 d . .
Br1 Br 0.54169(14) 0.65094(16) 0.85372(6) 0.0355(3) Uani 1 1 d . .
Br2 Br 0.24735(14) 0.58916(16) 0.68855(7) 0.0402(3) Uani 1 1 d . .
Br3 Br 0.32346(16) 0.17352(15) 0.79728(7) 0.0397(3) Uani 1 1 d . .

loop_
_atom_site_aniso_label
_atom_site_aniso_U_11
_atom_site_aniso_U_22
_atom_site_aniso_U_33
_atom_site_aniso_U_23
_atom_site_aniso_U_13
_atom_site_aniso_U_12
N1 0.031(5) 0.031(5) 0.041(6) 0.000(4) 0.017(5) -0.003(4)
N2 0.037(6) 0.036(6) 0.040(6) 0.002(5) 0.013(5) 0.007(4)
C1 0.068(6) 0.053(6) 0.063(6) 0.011(5) 0.037(5) 0.009(5)
C2 0.062(4) 0.054(4) 0.060(4) 0.008(4) 0.035(4) 0.011(4)
C3 0.064(4) 0.056(4) 0.060(4) 0.008(4) 0.035(4) 0.011(3)
C4 0.064(4) 0.055(4) 0.060(4) 0.007(4) 0.035(4) 0.012(4)
C5 0.071(4) 0.059(4) 0.064(4) 0.009(3) 0.032(4) 0.012(3)
C6 0.074(4) 0.061(4) 0.066(4) 0.010(4) 0.030(4) 0.010(3)
C7 0.083(5) 0.068(4) 0.072(4) 0.011(4) 0.028(4) 0.010(4)
C8 0.082(5) 0.068(4) 0.072(4) 0.010(4) 0.029(4) 0.010(4)
C9 0.086(5) 0.072(5) 0.075(5) 0.012(5) 0.028(5) 0.010(4)
C10 0.092(7) 0.076(6) 0.076(6) 0.013(6) 0.028(6) 0.009(6)
Pb1 0.0302(2) 0.0192(2) 0.0315(3) 0.00078(15) 0.01529(18) 0.00085(15)
Br1 0.0392(6) 0.0452(7) 0.0250(6) -0.0012(5) 0.0144(5) -0.0050(5)
Br2 0.0337(6) 0.0329(7) 0.0475(8) -0.0003(5) 0.0048(6) 0.0025(5)
Br3 0.0524(8) 0.0298(6) 0.0531(8) 0.0027(5) 0.0391(7) 0.0000(5)

loop_
_atom_type_symbol
_atom_type_description
_atom_type_scat_dispersion_real
_atom_type_scat_dispersion_imag
_atom_type_scat_source
C C 0.0033 0.0016 'International Tables Vol C Tables 4.2.6.8 and 6.1.1.4'
H H 0.0000 0.0000 'International Tables Vol C Tables 4.2.6.8 and 6.1.1.4'
Br Br -0.2901 2.4595 'International Tables Vol C Tables 4.2.6.8 and 6.1.1.4'
N N 0.0061 0.0033 'International Tables Vol C Tables 4.2.6.8 and 6.1.1.4'
Pb Pb -3.3944 10.1111 'International Tables Vol C Tables 4.2.6.8 and 6.1.1.4'

loop_
_geom_angle_atom_site_label_1
_geom_angle_atom_site_label_2
_geom_angle_atom_site_label_3
_geom_angle
_geom_angle_site_symmetry_1
_geom_angle_site_symmetry_3
C4 N1 C2 109.4(13) . .
C4 N1 C1 124.7(13) . .
C2 N1 C1 125.8(12) . .
C4 N2 C3 107.2(12) . .
C4 N2 C5 126.3(12) . .
C3 N2 C5 126.4(13) . .
N1 C1 H1A 109.5 . .
N1 C1 H1B 109.5 . .
H1A C1 H1B 109.5 . .
N1 C1 H1C 109.5 . .
H1A C1 H1C 109.5 . .
H1B C1 H1C 109.5 . .
C3 C2 N1 106.7(14) . .
C3 C2 H2 126.7 . .
N1 C2 H2 126.7 . .
C2 C3 N2 108.1(14) . .
C2 C3 H3 126.0 . .
N2 C3 H3 126.0 . .
N1 C4 N2 108.6(13) . .
N1 C4 H4 125.7 . .
N2 C4 H4 125.7 . .
N2 C5 C6 112.7(14) . .
N2 C5 H5A 109.1 . .
C6 C5 H5A 109.1 . .
N2 C5 H5B 109.1 . .
C6 C5 H5B 109.1 . .
H5A C5 H5B 107.8 . .
C7 C6 C5 119.1(17) . .
C7 C6 H6A 107.5 . .
C5 C6 H6A 107.5 . .
C7 C6 H6B 107.5 . .
C5 C6 H6B 107.5 . .
H6A C6 H6B 107.0 . .
C6 C7 C8 121.8(16) . .
C6 C7 H7A 106.9 . .
C8 C7 H7A 106.9 . .
C6 C7 H7B 106.9 . .
C8 C7 H7B 106.9 . .
H7A C7 H7B 106.7 . .
C7 C8 C9 116.3(14) . .
C7 C8 H8A 108.2 . .
C9 C8 H8A 108.2 . .
C7 C8 H8B 108.2 . .
C9 C8 H8B 108.2 . .
H8A C8 H8B 107.4 . .
C10 C9 C8 111.1(17) . .
C10 C9 H9A 109.4 . .
C8 C9 H9A 109.4 . .
C10 C9 H9B 109.4 . .
C8 C9 H9B 109.4 . .
H9A C9 H9B 108.0 . .
C9 C10 H10A 109.5 . .
C9 C10 H10B 109.5 . .
H10A C10 H10B 109.5 . .
C9 C10 H10C 109.5 . .
H10A C10 H10C 109.5 . .
H10B C10 H10C 109.5 . .
Br2 Pb1 Br3 89.76(4) . .
Br2 Pb1 Br1 83.99(4) . .
Br3 Pb1 Br1 93.33(4) . .
Br2 Pb1 Br1 93.31(4) . 2_646
Br3 Pb1 Br1 86.18(4) . 2_646
Br1 Pb1 Br1 177.27(2) . 2_646
Br2 Pb1 Br3 84.17(4) . 2_656
Br3 Pb1 Br3 173.28(4) . 2_656
Br1 Pb1 Br3 83.18(3) . 2_656
Br1 Pb1 Br3 97.04(4) 2_646 2_656
Pb1 Br1 Pb1 82.23(3) . 2_656
Pb1 Br3 Pb1 82.27(3) . 2_646

loop_
_geom_bond_atom_site_label_1
_geom_bond_atom_site_label_2
_geom_bond_distance
_geom_bond_site_symmetry_2
N1 C4 1.304(19) .
N1 C2 1.352(19) .
N1 C1 1.458(19) .
N2 C4 1.33(2) .
N2 C3 1.363(18) .
N2 C5 1.47(2) .
C1 H1A 0.9600 .
C1 H1B 0.9600 .
C1 H1C 0.9600 .
C2 C3 1.33(2) .
C2 H2 0.9300 .
C3 H3 0.9300 .
C4 H4 0.9300 .
C5 C6 1.52(2) .
C5 H5A 0.9700 .
C5 H5B 0.9700 .
C6 C7 1.43(2) .
C6 H6A 0.9700 .
C6 H6B 0.9700 .
C7 C8 1.470(16) .
C7 H7A 0.9700 .
C7 H7B 0.9700 .
C8 C9 1.545(16) .
C8 H8A 0.9700 .
C8 H8B 0.9700 .
C9 C10 1.41(3) .
C9 H9A 0.9700 .
C9 H9B 0.9700 .
C10 H10A 0.9600 .
C10 H10B 0.9600 .
C10 H10C 0.9600 .
Pb1 Br2 2.8430(13) .
Pb1 Br3 2.9212(13) .
Pb1 Br1 3.0120(13) .
Pb1 Br1 3.0526(13) 2_646
Pb1 Br3 3.1361(13) 2_656
Br1 Pb1 3.0527(13) 2_656
Br3 Pb1 3.1361(13) 2_646

loop_
_geom_torsion_atom_site_label_1
_geom_torsion_atom_site_label_2
_geom_torsion_atom_site_label_3
_geom_torsion_atom_site_label_4
_geom_torsion
C4 N1 C2 C3 0(2)
C1 N1 C2 C3 179.2(15)
N1 C2 C3 N2 0(2)
C4 N2 C3 C2 0(2)
C5 N2 C3 C2 -178.5(16)
C2 N1 C4 N2 0.3(19)
C1 N1 C4 N2 -179.1(14)
C3 N2 C4 N1 -0.3(19)
C5 N2 C4 N1 178.4(14)
C4 N2 C5 C6 122.9(18)
C3 N2 C5 C6 -59(2)
N2 C5 C6 C7 170.2(16)
C5 C6 C7 C8 47(3)
C6 C7 C8 C9 -170(2)
C7 C8 C9 C10 -173(2)
